data_2239688
loop_
_publ_author_name
'Zhang, Dawei'
'Yang, Peng'
'Liu, Wei'
'Li, Jing'

_publ_section_title
;
 Ethyl 2,6-bis(4-chlorophenyl)-1-isocyano-4-oxocyclohexanecarboxylate
;
_journal_coeditor_code LR2127
_journal_issue 7
_journal_name_full 'Acta Crystallographica Section E'
_journal_page_first o802
_journal_paper_doi 10.1107/S160053681401383X
_journal_volume 70
_journal_year 2014
_chemical_formula_iupac 'C22 H19 Cl2 N O3'
_chemical_formula_moiety 'C22 H19 Cl2 N O3'
_chemical_formula_sum 'C22 H19 Cl2 N O3'
_chemical_formula_weight 416.28
_chemical_name_systematic
;
Ethyl 2,6-bis(4-chlorophenyl)-1-isocyano-4-oxocyclohexanecarboxylate
;
_space_group_IT_number 15
_symmetry_cell_setting monoclinic
_symmetry_space_group_name_Hall '-C 2yc'
_symmetry_space_group_name_H-M 'C 1 2/c 1'
_atom_sites_solution_hydrogens geom
_atom_sites_solution_primary direct
_atom_sites_solution_secondary difmap
_audit_creation_method SHELXL-97
_cell_angle_alpha 90.00
_cell_angle_beta 104.535(2)
_cell_angle_gamma 90.00
_cell_formula_units_Z 8
_cell_length_a 21.6980(17)
_cell_length_b 11.0770(19)
_cell_length_c 17.515(3)
_cell_measurement_reflns_used 106
_cell_measurement_temperature 293(2)
_cell_measurement_theta_max 26.04
_cell_measurement_theta_min 1.33
_cell_volume 4075.0(10)
_computing_cell_refinement 'SAINT (Bruker, 2007)'
_computing_data_collection 'APEX2 (Bruker, 2007)'
_computing_data_reduction 'SAINT (Bruker, 2007)'
_computing_molecular_graphics 'SHELXTL (Sheldrick, 2008)'
_computing_publication_material 'SHELXTL (Sheldrick, 2008)'
_computing_structure_refinement 'SHELXL97 (Sheldrick, 2008)'
_computing_structure_solution 'SHELXS97 (Sheldrick, 2008)'
_diffrn_ambient_temperature 293(2)
_diffrn_measured_fraction_theta_full 1.000
_diffrn_measured_fraction_theta_max 1.000
_diffrn_measurement_device_type 'Bruker SMART APEXII CCD area-detector'
_diffrn_measurement_method '\w scans'
_diffrn_radiation_monochromator graphite
_diffrn_radiation_source 'fine-focus sealed tube'
_diffrn_radiation_type MoK\a
_diffrn_radiation_wavelength 0.71069
_diffrn_reflns_av_R_equivalents 0.0273
_diffrn_reflns_av_sigmaI/netI 0.0324
_diffrn_reflns_limit_h_max 25
_diffrn_reflns_limit_h_min -25
_diffrn_reflns_limit_k_max 13
_diffrn_reflns_limit_k_min -13
_diffrn_reflns_limit_l_max 9
_diffrn_reflns_limit_l_min -20
_diffrn_reflns_number 9983
_diffrn_reflns_theta_full 25.00
_diffrn_reflns_theta_max 25.00
_diffrn_reflns_theta_min 1.94
_exptl_absorpt_coefficient_mu 0.341
_exptl_absorpt_correction_T_max 0.9506
_exptl_absorpt_correction_T_min 0.9318
_exptl_absorpt_correction_type multi-scan
_exptl_absorpt_process_details '(SADABS; Sheldrick, 1996)'
_exptl_crystal_colour colorless
_exptl_crystal_density_diffrn 1.357
_exptl_crystal_density_method 'not measured'
_exptl_crystal_description BLOCK
_exptl_crystal_F_000 1728
_exptl_crystal_size_max 0.21
_exptl_crystal_size_mid 0.19
_exptl_crystal_size_min 0.15
_refine_diff_density_max 0.365
_refine_diff_density_min -0.354
_refine_ls_extinction_method none
_refine_ls_goodness_of_fit_ref 1.012
_refine_ls_hydrogen_treatment constr
_refine_ls_matrix_type full
_refine_ls_number_parameters 253
_refine_ls_number_reflns 3602
_refine_ls_number_restraints 0
_refine_ls_restrained_S_all 1.012
_refine_ls_R_factor_all 0.0634
_refine_ls_R_factor_gt 0.0411
_refine_ls_shift/su_max 0.000
_refine_ls_shift/su_mean 0.000
_refine_ls_structure_factor_coef Fsqd
_refine_ls_weighting_details 'calc w=1/[\s^2^(Fo^2^)+(0.0514P)^2^+2.7869P] where P=(Fo^2^+2Fc^2^)/3'
_refine_ls_weighting_scheme calc
_refine_ls_wR_factor_gt 0.1026
_refine_ls_wR_factor_ref 0.1173
_reflns_number_gt 2584
_reflns_number_total 3602
_reflns_threshold_expression I>2\s(I)
_cod_data_source_file lr2127sup1.cif
_cod_data_source_block I
_cod_original_sg_symbol_H-M 'C 2/c'
_cod_database_code 2239688
_cod_database_fobs_code 2239688

loop_
_symmetry_equiv_pos_as_xyz
'x, y, z'
'-x, y, -z+1/2'
'x+1/2, y+1/2, z'
'-x+1/2, y+1/2, -z+1/2'
'-x, -y, -z'
'x, -y, z-1/2'
'-x+1/2, -y+1/2, -z'
'x+1/2, -y+1/2, z-1/2'

loop_
_atom_site_type_symbol
_atom_site_label
_atom_site_fract_x
_atom_site_fract_y
_atom_site_fract_z
_atom_site_U_iso_or_equiv
_atom_site_adp_type
_atom_site_calc_flag
_atom_site_refinement_flags
_atom_site_occupancy
_atom_site_symmetry_multiplicity
Cl Cl2 -0.01505(3) 0.07074(6) 0.62309(5) 0.0780(2) Uani d . 1 1
Cl Cl1 0.59500(4) 0.06816(9) 0.99930(6) 0.1128(4) Uani d . 1 1
O O2 0.30900(7) 0.21848(13) 0.84990(9) 0.0528(4) Uani d . 1 1
C C12 0.18929(9) 0.19357(17) 0.66846(12) 0.0443(5) Uani d . 1 1
C C18 0.30971(9) 0.15687(17) 0.72324(12) 0.0435(5) Uani d . 1 1
N N1 0.30407(9) 0.04712(16) 0.67773(12) 0.0524(5) Uani d . 1 1
C C11 0.25594(9) 0.24575(18) 0.68262(12) 0.0424(5) Uani d . 1 1
H H11 0.2578 0.3129 0.7196 0.051 Uiso calc R 1 1
C C4 0.42949(9) 0.17517(19) 0.79764(14) 0.0492(5) Uani d . 1 1
O O1 0.28944(9) 0.02289(15) 0.82275(11) 0.0759(5) Uani d . 1 1
C C7 0.37764(9) 0.21213(18) 0.72628(13) 0.0477(5) Uani d . 1 1
H H7 0.3901 0.1767 0.6811 0.057 Uiso calc R 1 1
C C19 0.30148(9) 0.12206(19) 0.80460(13) 0.0475(5) Uani d . 1 1
C C9 0.33050(11) 0.3749(2) 0.63092(15) 0.0552(6) Uani d . 1 1
C C17 0.15361(10) 0.2176(2) 0.72194(14) 0.0561(6) Uani d . 1 1
H H17 0.1719 0.2608 0.7676 0.067 Uiso calc R 1 1
O O3 0.34259(9) 0.45029(17) 0.58723(12) 0.0832(6) Uani d . 1 1
C C14 0.09922(11) 0.0868(2) 0.58857(14) 0.0567(6) Uani d . 1 1
H H14 0.0811 0.0413 0.5440 0.068 Uiso calc R 1 1
C C10 0.27117(10) 0.2997(2) 0.60953(13) 0.0517(5) Uani d . 1 1
H H10A 0.2767 0.2352 0.5744 0.062 Uiso calc R 1 1
H H10B 0.2358 0.3494 0.5818 0.062 Uiso calc R 1 1
C C15 0.06450(10) 0.1152(2) 0.64196(15) 0.0551(6) Uani d . 1 1
C C8 0.37399(10) 0.34828(19) 0.71039(14) 0.0542(6) Uani d . 1 1
H H8A 0.3584 0.3888 0.7509 0.065 Uiso calc R 1 1
H H8B 0.4162 0.3791 0.7125 0.065 Uiso calc R 1 1
C C13 0.16142(10) 0.12688(19) 0.60210(13) 0.0526(6) Uani d . 1 1
H H13 0.1849 0.1086 0.5659 0.063 Uiso calc R 1 1
C C20 0.30188(13) 0.2027(3) 0.93036(14) 0.0705(7) Uani d . 1 1
H H20A 0.2595 0.2272 0.9327 0.085 Uiso calc R 1 1
H H20B 0.3074 0.1183 0.9452 0.085 Uiso calc R 1 1
C C16 0.09146(11) 0.1789(2) 0.70886(16) 0.0646(7) Uani d . 1 1
H H16 0.0680 0.1961 0.7453 0.078 Uiso calc R 1 1
C C3 0.46190(11) 0.2575(2) 0.85150(16) 0.0690(7) Uani d . 1 1
H H3 0.4496 0.3381 0.8459 0.083 Uiso calc R 1 1
C C5 0.44867(12) 0.0562(2) 0.80921(17) 0.0694(7) Uani d . 1 1
H H5 0.4275 -0.0025 0.7744 0.083 Uiso calc R 1 1
C C1 0.53022(11) 0.1084(3) 0.92278(17) 0.0717(7) Uani d . 1 1
C C6 0.49881(14) 0.0224(3) 0.87177(19) 0.0829(9) Uani d . 1 1
H H6 0.5109 -0.0582 0.8789 0.099 Uiso calc R 1 1
C C22 0.30053(14) -0.0380(2) 0.63980(18) 0.0765(8) Uani d . 1 1
C C2 0.51188(12) 0.2252(3) 0.91352(18) 0.0793(8) Uani d . 1 1
H H2 0.5329 0.2834 0.9489 0.095 Uiso calc R 1 1
C C21 0.34862(18) 0.2745(3) 0.98441(18) 0.1104(12) Uani d . 1 1
H H21A 0.3437 0.2640 1.0370 0.166 Uiso calc R 1 1
H H21B 0.3428 0.3581 0.9698 0.166 Uiso calc R 1 1
H H21C 0.3905 0.2493 0.9825 0.166 Uiso calc R 1 1

loop_
_atom_site_aniso_label
_atom_site_aniso_U_11
_atom_site_aniso_U_22
_atom_site_aniso_U_33
_atom_site_aniso_U_12
_atom_site_aniso_U_13
_atom_site_aniso_U_23
Cl2 0.0464(3) 0.0811(5) 0.1010(6) -0.0096(3) 0.0083(3) -0.0033(4)
Cl1 0.0699(5) 0.1466(8) 0.1075(7) 0.0144(5) -0.0045(4) 0.0360(6)
O2 0.0637(9) 0.0523(9) 0.0461(9) -0.0020(7) 0.0207(7) 0.0016(7)
C12 0.0474(11) 0.0384(10) 0.0454(12) 0.0012(9) 0.0087(10) 0.0009(9)
C18 0.0492(11) 0.0345(10) 0.0487(13) -0.0035(8) 0.0159(10) -0.0030(9)
N1 0.0580(11) 0.0386(10) 0.0609(12) -0.0003(8) 0.0153(9) -0.0051(9)
C11 0.0472(11) 0.0377(10) 0.0428(12) -0.0030(8) 0.0122(9) -0.0017(9)
C4 0.0417(11) 0.0520(12) 0.0586(14) -0.0016(9) 0.0216(10) 0.0030(11)
O1 0.1060(14) 0.0511(10) 0.0770(13) -0.0162(9) 0.0350(11) 0.0125(9)
C7 0.0480(12) 0.0463(12) 0.0534(13) -0.0034(9) 0.0210(10) -0.0009(10)
C19 0.0430(11) 0.0458(12) 0.0543(14) -0.0024(9) 0.0136(10) 0.0049(11)
C9 0.0647(14) 0.0492(12) 0.0582(15) -0.0031(11) 0.0275(12) 0.0072(12)
C17 0.0511(13) 0.0594(14) 0.0583(15) -0.0059(10) 0.0147(11) -0.0144(12)
O3 0.0888(13) 0.0857(13) 0.0778(13) -0.0170(10) 0.0257(11) 0.0318(11)
C14 0.0580(14) 0.0522(13) 0.0528(14) -0.0055(10) 0.0009(11) -0.0060(11)
C10 0.0611(13) 0.0484(12) 0.0456(13) 0.0006(10) 0.0133(11) 0.0013(10)
C15 0.0456(12) 0.0486(12) 0.0674(16) -0.0023(10) 0.0076(11) 0.0037(12)
C8 0.0538(12) 0.0498(13) 0.0609(15) -0.0114(10) 0.0179(11) 0.0043(11)
C13 0.0548(13) 0.0538(13) 0.0491(14) -0.0020(10) 0.0130(11) -0.0039(11)
C20 0.0799(17) 0.0865(19) 0.0499(15) 0.0054(14) 0.0254(14) 0.0099(14)
C16 0.0535(13) 0.0734(16) 0.0714(17) -0.0050(12) 0.0240(13) -0.0131(14)
C3 0.0583(14) 0.0608(15) 0.0810(19) 0.0014(12) 0.0046(14) -0.0045(14)
C5 0.0659(15) 0.0577(15) 0.0817(19) 0.0030(12) 0.0130(14) 0.0013(14)
C1 0.0472(13) 0.095(2) 0.0732(18) 0.0015(13) 0.0148(13) 0.0141(16)
C6 0.0760(18) 0.0686(17) 0.102(2) 0.0186(15) 0.0177(17) 0.0211(17)
C22 0.0902(19) 0.0528(15) 0.083(2) 0.0022(14) 0.0155(16) -0.0109(15)
C2 0.0608(16) 0.087(2) 0.080(2) -0.0032(14) -0.0005(15) -0.0080(16)
C21 0.143(3) 0.130(3) 0.0617(19) -0.051(2) 0.033(2) -0.021(2)

loop_
_atom_type_symbol
_atom_type_description
_atom_type_scat_dispersion_real
_atom_type_scat_dispersion_imag
_atom_type_scat_source
C C 0.0033 0.0016 'International Tables Vol C Tables 4.2.6.8 and 6.1.1.4'
H H 0.0000 0.0000 'International Tables Vol C Tables 4.2.6.8 and 6.1.1.4'
N N 0.0061 0.0033 'International Tables Vol C Tables 4.2.6.8 and 6.1.1.4'
O O 0.0106 0.0060 'International Tables Vol C Tables 4.2.6.8 and 6.1.1.4'
Cl Cl 0.1484 0.1585 'International Tables Vol C Tables 4.2.6.8 and 6.1.1.4'

loop_
_geom_angle_atom_site_label_1
_geom_angle_atom_site_label_2
_geom_angle_atom_site_label_3
_geom_angle
C19 O2 C20 117.11(18)
C13 C12 C17 118.1(2)
C13 C12 C11 122.58(19)
C17 C12 C11 119.21(19)
N1 C18 C19 106.80(16)
N1 C18 C11 109.33(17)
C19 C18 C11 109.64(16)
N1 C18 C7 107.07(16)
C19 C18 C7 113.03(17)
C11 C18 C7 110.82(15)
C22 N1 C18 177.6(2)
C12 C11 C10 114.26(17)
C12 C11 C18 114.07(16)
C10 C11 C18 109.69(16)
C12 C11 H11 106.0
C10 C11 H11 106.0
C18 C11 H11 106.0
C3 C4 C5 116.7(2)
C3 C4 C7 122.3(2)
C5 C4 C7 120.9(2)
C4 C7 C8 114.22(18)
C4 C7 C18 114.57(17)
C8 C7 C18 111.65(16)
C4 C7 H7 105.1
C8 C7 H7 105.1
C18 C7 H7 105.1
O1 C19 O2 126.2(2)
O1 C19 C18 124.5(2)
O2 C19 C18 109.36(17)
O3 C9 C10 122.4(2)
O3 C9 C8 122.6(2)
C10 C9 C8 114.99(18)
C16 C17 C12 121.2(2)
C16 C17 H17 119.4
C12 C17 H17 119.4
C15 C14 C13 119.1(2)
C15 C14 H14 120.4
C13 C14 H14 120.4
C9 C10 C11 111.22(18)
C9 C10 H10A 109.4
C11 C10 H10A 109.4
C9 C10 H10B 109.4
C11 C10 H10B 109.4
H10A C10 H10B 108.0
C16 C15 C14 120.7(2)
C16 C15 Cl2 119.88(19)
C14 C15 Cl2 119.39(18)
C9 C8 C7 110.72(19)
C9 C8 H8A 109.5
C7 C8 H8A 109.5
C9 C8 H8B 109.5
C7 C8 H8B 109.5
H8A C8 H8B 108.1
C12 C13 C14 121.2(2)
C12 C13 H13 119.4
C14 C13 H13 119.4
C21 C20 O2 109.8(2)
C21 C20 H20A 109.7
O2 C20 H20A 109.7
C21 C20 H20B 109.7
O2 C20 H20B 109.7
H20A C20 H20B 108.2
C15 C16 C17 119.6(2)
C15 C16 H16 120.2
C17 C16 H16 120.2
C4 C3 C2 122.4(3)
C4 C3 H3 118.8
C2 C3 H3 118.8
C4 C5 C6 121.4(3)
C4 C5 H5 119.3
C6 C5 H5 119.3
C2 C1 C6 120.4(3)
C2 C1 Cl1 119.6(2)
C6 C1 Cl1 120.0(2)
C1 C6 C5 119.5(3)
C1 C6 H6 120.2
C5 C6 H6 120.2
C1 C2 C3 119.6(3)
C1 C2 H2 120.2
C3 C2 H2 120.2
C20 C21 H21A 109.5
C20 C21 H21B 109.5
H21A C21 H21B 109.5
C20 C21 H21C 109.5
H21A C21 H21C 109.5
H21B C21 H21C 109.5

loop_
_geom_bond_atom_site_label_1
_geom_bond_atom_site_label_2
_geom_bond_distance
Cl2 C15 1.745(2)
Cl1 C1 1.739(3)
O2 C19 1.316(3)
O2 C20 1.466(3)
C12 C13 1.382(3)
C12 C17 1.383(3)
C12 C11 1.519(3)
C18 N1 1.442(3)
C18 C19 1.529(3)
C18 C11 1.556(3)
C18 C7 1.584(3)
N1 C22 1.144(3)
C11 C10 1.523(3)
C11 H11 0.9800
C4 C3 1.373(3)
C4 C5 1.382(3)
C4 C7 1.513(3)
O1 C19 1.191(3)
C7 C8 1.532(3)
C7 H7 0.9800
C9 O3 1.205(3)
C9 C10 1.500(3)
C9 C8 1.502(3)
C17 C16 1.378(3)
C17 H17 0.9300
C14 C15 1.377(3)
C14 C13 1.383(3)
C14 H14 0.9300
C10 H10A 0.9700
C10 H10B 0.9700
C15 C16 1.367(3)
C8 H8A 0.9700
C8 H8B 0.9700
C13 H13 0.9300
C20 C21 1.441(4)
C20 H20A 0.9700
C20 H20B 0.9700
C16 H16 0.9300
C3 C2 1.376(4)
C3 H3 0.9300
C5 C6 1.388(4)
C5 H5 0.9300
C1 C2 1.352(4)
C1 C6 1.365(4)
C6 H6 0.9300
C2 H2 0.9300
C21 H21A 0.9600
C21 H21B 0.9600
C21 H21C 0.9600

loop_
_geom_hbond_atom_site_label_D
_geom_hbond_atom_site_label_H
_geom_hbond_atom_site_label_A
_geom_hbond_site_symmetry_A
_geom_hbond_distance_DH
_geom_hbond_distance_HA
_geom_hbond_distance_DA
_geom_hbond_angle_DHA
_geom_hbond_publ_flag
C11 H11 O1 4_556 0.98 2.57 3.218(3) 123 yes

loop_
_geom_torsion_atom_site_label_1
_geom_torsion_atom_site_label_2
_geom_torsion_atom_site_label_3
_geom_torsion_atom_site_label_4
_geom_torsion
C19 C18 N1 C22 -164(6)
C11 C18 N1 C22 78(6)
C7 C18 N1 C22 -43(6)
C13 C12 C11 C10 41.3(3)
C17 C12 C11 C10 -135.7(2)
C13 C12 C11 C18 -86.0(2)
C17 C12 C11 C18 96.9(2)
N1 C18 C11 C12 55.2(2)
C19 C18 C11 C12 -61.5(2)
C7 C18 C11 C12 173.01(17)
N1 C18 C11 C10 -74.4(2)
C19 C18 C11 C10 168.84(17)
C7 C18 C11 C10 43.4(2)
C3 C4 C7 C8 11.8(3)
C5 C4 C7 C8 -164.7(2)
C3 C4 C7 C18 -118.7(2)
C5 C4 C7 C18 64.7(3)
N1 C18 C7 C4 -93.2(2)
C19 C18 C7 C4 24.1(2)
C11 C18 C7 C4 147.63(18)
N1 C18 C7 C8 134.96(19)
C19 C18 C7 C8 -107.7(2)
C11 C18 C7 C8 15.8(2)
C20 O2 C19 O1 -0.1(3)
C20 O2 C19 C18 179.17(17)
N1 C18 C19 O1 -3.5(3)
C11 C18 C19 O1 114.8(2)
C7 C18 C19 O1 -121.0(2)
N1 C18 C19 O2 177.26(16)
C11 C18 C19 O2 -64.4(2)
C7 C18 C19 O2 59.8(2)
C13 C12 C17 C16 -1.5(3)
C11 C12 C17 C16 175.7(2)
O3 C9 C10 C11 -160.1(2)
C8 C9 C10 C11 20.6(3)
C12 C11 C10 C9 166.34(18)
C18 C11 C10 C9 -64.1(2)
C13 C14 C15 C16 -2.0(4)
C13 C14 C15 Cl2 177.18(17)
O3 C9 C8 C7 -139.3(2)
C10 C9 C8 C7 40.1(3)
C4 C7 C8 C9 169.06(18)
C18 C7 C8 C9 -58.9(2)
C17 C12 C13 C14 1.1(3)
C11 C12 C13 C14 -176.0(2)
C15 C14 C13 C12 0.7(3)
C19 O2 C20 C21 140.9(3)
C14 C15 C16 C17 1.6(4)
Cl2 C15 C16 C17 -177.61(19)
C12 C17 C16 C15 0.2(4)
C5 C4 C3 C2 1.1(4)
C7 C4 C3 C2 -175.6(2)
C3 C4 C5 C6 -0.8(4)
C7 C4 C5 C6 176.0(2)
C2 C1 C6 C5 1.3(4)
Cl1 C1 C6 C5 -177.6(2)
C4 C5 C6 C1 -0.4(4)
C6 C1 C2 C3 -1.0(4)
Cl1 C1 C2 C3 178.0(2)
C4 C3 C2 C1 -0.2(4)
